data_7131150
loop_
_publ_author_name
'Harada, Kaho'
'Hasegawa, Chika'
'Matsumoto, Taisuke'
'Sugishita, Hiroki'
'Kitamura, Chitoshi'
'Higashibayashi, Shuhei'
'Hasegawa, Masashi'
'Suzuki, Shuichi'
'Kato, Shin-Ichiro'

_publ_section_title
;
 A double-helical S,C-bridged tetraphenyl-<i>para</i>-phenylenediamine and
 its persistent radical cation.
;
_journal_issue 10
_journal_name_full 'Chemical communications (Cambridge, England)'
_journal_page_first 1301
_journal_page_last 1304
_journal_paper_doi 10.1039/d2cc06144a
_journal_volume 59
_journal_year 2023
_chemical_formula_moiety 'C2 F6 N O4 S2, C30 H24 N2'
_chemical_formula_sum 'C32 H24 F6 N3 O4 S2'
_chemical_formula_weight 692.66
_space_group_crystal_system monoclinic
_space_group_IT_number 15
_space_group_name_Hall '-C 2yc'
_space_group_name_H-M_alt 'C 1 2/c 1'
_atom_sites_solution_hydrogens geom
_atom_sites_solution_primary dual
_audit_creation_date 2022-03-18
_audit_creation_method
;
Olex2 1.5-ac5-020
(compiled 2021.11.16 svn.r5db059d7 for Rigaku Oxford Diffraction, GUI svn.r6430)
;
_audit_update_record
;
2022-06-13 deposited with the CCDC.	2022-12-30 downloaded from the CCDC.
;
_cell_angle_alpha 90
_cell_angle_beta 102.7930(17)
_cell_angle_gamma 90
_cell_formula_units_Z 4
_cell_length_a 17.5219(3)
_cell_length_b 7.73607(11)
_cell_length_c 22.8391(4)
_cell_measurement_reflns_used 9328
_cell_measurement_temperature 100.00(10)
_cell_measurement_theta_max 75.2660
_cell_measurement_theta_min 3.9530
_cell_volume 3019.00(9)
_computing_cell_refinement 'CrysAlisPro 1.171.42.41a (Rigaku OD, 2022)'
_computing_data_collection 'CrysAlisPro 1.171.42.41a (Rigaku OD, 2022)'
_computing_data_reduction 'CrysAlisPro 1.171.42.41a (Rigaku OD, 2022)'
_computing_molecular_graphics 'Olex2 1.5-ac5-020 (Dolomanov et al., 2009)'
_computing_publication_material 'Olex2 1.5-ac5-020 (Dolomanov et al., 2009)'
_computing_structure_refinement 'SHELXL 2018/3 (Sheldrick, 2015)'
_computing_structure_solution 'SHELXT  (Sheldrick, 2015)'
_diffrn_ambient_environment N~2~
_diffrn_ambient_temperature 100.00(10)
_diffrn_detector 'Hybrid Pixel Array Detector'
_diffrn_detector_area_resol_mean 10.0000
_diffrn_detector_type HyPix
_diffrn_measured_fraction_theta_full 0.992
_diffrn_measured_fraction_theta_max 0.970
_diffrn_measurement_details
;
List of Runs (angles in degrees, time in seconds):

  # Type    Start    End  Width  t~exp~   \w     \q     \k     \f   Frames
#--------------------------------------------------------------------------
  1  \w     99.00 138.00   0.50    0.05    --  107.00  15.00 150.00   78
  2  \w    107.00 178.00   0.50    0.05    --  107.00  77.00  60.00  142
  3  \w     99.00 138.00   0.50    0.05    --  107.00  15.00-120.00   78
  4  \w     99.00 130.00   0.50    0.05    --  107.00  15.00-180.00   62
  5  \w     33.00  92.00   0.50    0.05    --  107.00 -94.00-120.00  118
  6  \w     33.00  92.00   0.50    0.05    --  107.00 -94.00-150.00  118
  7  \w     33.00  92.00   0.50    0.05    --  107.00 -94.00 -90.00  118
  8  \w     38.00  70.00   0.50    0.05    --  107.00 -77.00-180.00   64
  9  \w     49.00  77.00   0.50    0.05    --  107.00 -77.00 -90.00   56
 10  \w     39.00  77.00   0.50    0.05    --  107.00 -77.00 -60.00   76
 11  \w     33.00  77.00   0.50    0.05    --  107.00 -77.00 150.00   88
 12  \w   -134.00 -95.00   0.50    0.05    -- -104.00 -15.00-150.00   78
 13  \w   -134.00 -95.00   0.50    0.05    -- -104.00 -15.00-180.00   78
 14  \w   -175.00 -92.00   0.50    0.05    -- -104.00 -56.00 -51.08  166
 15  \w   -175.00 -94.00   0.50    0.05    -- -104.00 -47.00  23.24  162
 16  \w    -17.00  32.00   0.50    0.05    --  -44.36  38.00-120.00   98
 17  \w    -17.00  32.00   0.50    0.05    --  -44.36  38.00 -90.00   98
 18  \w    -17.00  32.00   0.50    0.05    --  -44.36  38.00-150.00   98
 19  \w    -17.00  32.00   0.50    0.05    --  -44.36  38.00 -60.00   98
 20  \w    -17.00  32.00   0.50    0.05    --  -44.36  38.00   0.00   98
 21  \w    -65.00  20.00   0.50    0.05    --  -44.36  77.00 150.00  170
 22  \w   -116.00 -91.00   0.50    0.05    --  -44.48 -51.00 -42.02   50
 23  \w    -27.00  -1.00   0.50    0.05    --  -44.48  57.00-120.00   52
 24  \w     33.00  59.00   0.50    0.05    --  107.00-100.00 -88.53   52
 25  \w     69.00  94.00   0.50    0.05    --  107.00-100.00 -88.53   50
 26  \w     99.00 124.00   0.50    0.05    --  107.00  15.00-150.00   50
 27  \w     67.00  92.00   0.50    0.05    --  107.00 -94.00-180.00   50
 28  \w     69.00  95.00   0.50    0.05    --  107.00 -89.00 138.60   52
 29  \w     69.00  95.00   0.50    0.05    --  107.00 -89.00-166.99   52
 30  \w   -118.00 -67.00   0.50    0.05    --  -44.48 -50.00  54.66  102
 31  \w   -118.00 -34.00   0.50    0.05    --  -44.48 -50.00 134.88  168
 32  \w   -118.00 -34.00   0.50    0.05    --  -44.48 -50.00 -20.62  168
 33  \w   -117.00 -33.00   0.50    0.05    --  -44.48 -52.00-143.71  168
 34  \w      1.00  76.00   0.50    0.05    --   44.48 -99.00  90.00  150
 35  \w     33.00  59.00   0.50    0.05    --   44.48  53.00  83.70   52
;
_diffrn_measurement_device 'four-circle diffractometer'
_diffrn_measurement_device_type 'XtaLAB Synergy R, DW system, HyPix'
_diffrn_measurement_method '\w scans'
_diffrn_orient_matrix_type 'CrysAlisPro convention (1999,Acta A55,543-557)'
_diffrn_orient_matrix_UB_11 -0.0697469000
_diffrn_orient_matrix_UB_12 -0.0080688000
_diffrn_orient_matrix_UB_13 -0.0545417000
_diffrn_orient_matrix_UB_21 -0.0570151000
_diffrn_orient_matrix_UB_22 -0.0040439000
_diffrn_orient_matrix_UB_23 0.0425851000
_diffrn_orient_matrix_UB_31 -0.0039803000
_diffrn_orient_matrix_UB_32 0.1987866000
_diffrn_orient_matrix_UB_33 -0.0013132000
_diffrn_radiation_monochromator mirror
_diffrn_radiation_probe x-ray
_diffrn_radiation_type 'Cu K\a'
_diffrn_radiation_wavelength 1.54184
_diffrn_reflns_av_R_equivalents 0.0336
_diffrn_reflns_av_unetI/netI 0.0235
_diffrn_reflns_Laue_measured_fraction_full 0.992
_diffrn_reflns_Laue_measured_fraction_max 0.970
_diffrn_reflns_limit_h_max 21
_diffrn_reflns_limit_h_min -21
_diffrn_reflns_limit_k_max 9
_diffrn_reflns_limit_k_min -6
_diffrn_reflns_limit_l_max 28
_diffrn_reflns_limit_l_min -28
_diffrn_reflns_number 14341
_diffrn_reflns_point_group_measured_fraction_full 0.992
_diffrn_reflns_point_group_measured_fraction_max 0.970
_diffrn_reflns_theta_full 67.684
_diffrn_reflns_theta_max 75.492
_diffrn_reflns_theta_min 3.970
_diffrn_source 'Rotating-anode X-ray tube'
_diffrn_source_type 'Rigaku (Cu) X-ray Source'
_exptl_absorpt_coefficient_mu 2.326
_exptl_absorpt_correction_T_max 1.00000
_exptl_absorpt_correction_T_min 0.70207
_exptl_absorpt_correction_type multi-scan
_exptl_absorpt_process_details
;
CrysAlisPro 1.171.42.41a (Rigaku Oxford Diffraction, 2022)
Empirical absorption correction using spherical harmonics,
implemented in SCALE3 ABSPACK scaling algorithm.
;
_exptl_crystal_colour green
_exptl_crystal_colour_primary green
_exptl_crystal_density_diffrn 1.524
_exptl_crystal_description plate
_exptl_crystal_F_000 1420
_exptl_crystal_size_max 0.23
_exptl_crystal_size_mid 0.106
_exptl_crystal_size_min 0.034
_refine_diff_density_max 0.244
_refine_diff_density_min -0.492
_refine_diff_density_rms 0.051
_refine_ls_extinction_method none
_refine_ls_goodness_of_fit_ref 1.057
_refine_ls_hydrogen_treatment constr
_refine_ls_matrix_type full
_refine_ls_number_parameters 272
_refine_ls_number_reflns 3028
_refine_ls_number_restraints 10
_refine_ls_restrained_S_all 1.056
_refine_ls_R_factor_all 0.0452
_refine_ls_R_factor_gt 0.0413
_refine_ls_shift/su_max 0.000
_refine_ls_shift/su_mean 0.000
_refine_ls_structure_factor_coef Fsqd
_refine_ls_weighting_details 'w=1/[\s^2^(Fo^2^)+(0.0617P)^2^+3.2010P] where P=(Fo^2^+2Fc^2^)/3'
_refine_ls_weighting_scheme calc
_refine_ls_wR_factor_gt 0.1134
_refine_ls_wR_factor_ref 0.1167
_reflns_Friedel_coverage 0.000
_reflns_number_gt 2731
_reflns_number_total 3028
_reflns_threshold_expression 'I > 2\s(I)'
_cod_data_source_file d2cc06144a2.cif
_cod_data_source_block ks2203b_auto
_cod_depositor_comments 'Adding full bibliography for 7131149--7131152.cif.'
_cod_original_cell_volume 3019.01(8)
_cod_database_code 7131150
_shelx_shelxl_version_number 2018/3
_chemical_oxdiff_formula 'C11 H10 N O'
_shelx_space_group_comment
;
The symmetry employed for this shelxl refinement is uniquely defined
by the following loop, which should always be used as a source of
symmetry information in preference to the above space-group names.
They are only intended as comments.
;
_shelx_estimated_absorpt_t_max 0.925
_shelx_estimated_absorpt_t_min 0.617
_olex2_refinement_description
;
1. Fixed Uiso
 At 1.2 times of:
  All C(H) groups
2. Restrained distances
 S1-C17 \\sim S1-C16
 with sigma of 0.02
 F6-C17 \\sim F3-C16
 with sigma of 0.02
 F4-C17 \\sim F1-C16
 with sigma of 0.02
 F6-F5 \\sim F3-F2
 with sigma of 0.04
 C17-F5 \\sim C16-F2
 with sigma of 0.02
 F4-F5 \\sim F1-F2
 with sigma of 0.04
 S1-F6 \\sim S1-F3
 with sigma of 0.04
 S1-F4 \\sim S1-F1
 with sigma of 0.04
 S1-F5 \\sim S1-F2
 with sigma of 0.04
 F6-F4 \\sim F3-F1
 with sigma of 0.04
3. Others
 Sof(F1)=Sof(F2)=Sof(F3)=Sof(C16)=1-FVAR(1)
 Sof(F4)=Sof(F5)=Sof(F6)=Sof(C17)=FVAR(1)
 Fixed Sof: O1(0.5) O2(0.5) N2(0.5) O3(0.5) O4(0.5)
4.a Aromatic/amide H refined with riding coordinates:
 C2(H2), C3(H3), C5(H5), C6(H6), C7(H7), C8(H8), C9(H9), C11(H11), C12(H12),
 C13(H13), C14(H14), C15(H15)
;
_olex2_submission_special_instructions 'No special instructions were received'
_oxdiff_exptl_absorpt_empirical_details
;
Empirical correction (ABSPACK) includes:
- Absorption correction using spherical harmonics
- Frame scaling
;
_oxdiff_exptl_absorpt_empirical_full_max 1.344
_oxdiff_exptl_absorpt_empirical_full_min 0.724

loop_
_space_group_symop_operation_xyz
'x, y, z'
'-x, y, -z+1/2'
'x+1/2, y+1/2, z'
'-x+1/2, y+1/2, -z+1/2'
'-x, -y, -z'
'x, -y, z-1/2'
'-x+1/2, -y+1/2, -z'
'x+1/2, -y+1/2, z-1/2'

loop_
_atom_site_label
_atom_site_type_symbol
_atom_site_fract_x
_atom_site_fract_y
_atom_site_fract_z
_atom_site_U_iso_or_equiv
_atom_site_adp_type
_atom_site_occupancy
_atom_site_site_symmetry_order
_atom_site_calc_flag
_atom_site_refinement_flags_posn
_atom_site_refinement_flags_adp
_atom_site_refinement_flags_occupancy
_atom_site_disorder_assembly
_atom_site_disorder_group
S1 S 0.22655(2) 0.35643(6) 0.44974(2) 0.03122(16) Uani 1 1 d D . . . .
F1 F 0.29842(14) 0.6425(4) 0.49299(16) 0.0430(8) Uani 0.503(4) 1 d D . P A 1
F2 F 0.30134(14) 0.5892(3) 0.40121(11) 0.0466(8) Uani 0.503(4) 1 d D . P A 1
F3 F 0.3729(5) 0.4401(12) 0.4738(6) 0.0486(16) Uani 0.503(4) 1 d D . P A 1
O1 O 0.15466(14) 0.4682(4) 0.42508(12) 0.0392(6) Uani 0.5 1 d . . P A 1
O2 O 0.23997(18) 0.2323(4) 0.40869(13) 0.0385(6) Uani 0.5 1 d . . P A 1
N2 N 0.22261(17) 0.3115(4) 0.51372(12) 0.0281(6) Uani 0.5 1 d . . P A 1
C16 C 0.3045(5) 0.5187(11) 0.4550(3) 0.0269(16) Uani 0.503(4) 1 d D . P A 1
F4 F 0.30636(14) 0.5803(4) 0.52699(13) 0.0402(7) Uani 0.497(4) 1 d D . P A 2
F5 F 0.27587(14) 0.6599(3) 0.43426(10) 0.0390(8) Uani 0.497(4) 1 d D . P A 2
F6 F 0.3705(5) 0.4838(12) 0.4641(5) 0.0511(17) Uani 0.497(4) 1 d D . P A 2
O3 O 0.16393(14) 0.4048(4) 0.47162(15) 0.0463(7) Uani 0.5 1 d . . P A 2
O4 O 0.2272(2) 0.3234(5) 0.38999(12) 0.0484(8) Uani 0.5 1 d . . P A 2
C17 C 0.2987(5) 0.5280(12) 0.4712(4) 0.0310(19) Uani 0.497(4) 1 d D . P A 2
N1 N 0.55285(9) 0.86608(18) 0.61486(7) 0.0336(4) Uani 1 1 d . . . . .
C1 C 0.52721(9) 0.9329(2) 0.55812(8) 0.0305(4) Uani 1 1 d . . . . .
C2 C 0.49458(9) 0.8234(2) 0.50942(8) 0.0306(4) Uani 1 1 d . . . . .
H2 H 0.490940 0.702760 0.516132 0.037 Uiso 1 1 calc R U . . .
C3 C 0.46841(9) 0.8876(2) 0.45328(8) 0.0312(4) Uani 1 1 d . . . . .
H3 H 0.446892 0.811456 0.421246 0.037 Uiso 1 1 calc R U . . .
C4 C 0.52193(12) 0.7054(2) 0.63126(9) 0.0388(4) Uani 1 1 d . . . . .
C5 C 0.57338(15) 0.5784(3) 0.65905(9) 0.0467(5) Uani 1 1 d . . . . .
H5 H 0.628310 0.596607 0.666523 0.056 Uiso 1 1 calc R U . . .
C6 C 0.5434(2) 0.4244(3) 0.67577(10) 0.0610(7) Uani 1 1 d . . . . .
H6 H 0.578102 0.337050 0.695078 0.073 Uiso 1 1 calc R U . . .
C7 C 0.4638(2) 0.3974(3) 0.66461(12) 0.0702(9) Uani 1 1 d . . . . .
H7 H 0.443774 0.291363 0.675892 0.084 Uiso 1 1 calc R U . . .
C8 C 0.41371(18) 0.5237(3) 0.63719(13) 0.0670(8) Uani 1 1 d . . . . .
H8 H 0.358851 0.504247 0.629382 0.080 Uiso 1 1 calc R U . . .
C9 C 0.44191(14) 0.6803(3) 0.62057(12) 0.0506(6) Uani 1 1 d . . . . .
H9 H 0.406819 0.768270 0.602235 0.061 Uiso 1 1 calc R U . . .
C10 C 0.60780(11) 0.9546(2) 0.66071(8) 0.0353(4) Uani 1 1 d . . . . .
C11 C 0.67221(11) 1.0379(2) 0.64754(9) 0.0360(4) Uani 1 1 d . . . . .
H11 H 0.681349 1.034109 0.608079 0.043 Uiso 1 1 calc R U . . .
C12 C 0.72330(12) 1.1273(3) 0.69302(10) 0.0438(5) Uani 1 1 d . . . . .
H12 H 0.766865 1.186908 0.684304 0.053 Uiso 1 1 calc R U . . .
C13 C 0.71084(15) 1.1294(3) 0.75089(10) 0.0524(6) Uani 1 1 d . . . . .
H13 H 0.745228 1.192487 0.781475 0.063 Uiso 1 1 calc R U . . .
C14 C 0.64859(16) 1.0403(3) 0.76414(10) 0.0538(6) Uani 1 1 d . . . . .
H14 H 0.641387 1.038678 0.804160 0.065 Uiso 1 1 calc R U . . .
C15 C 0.59655(14) 0.9530(3) 0.71940(9) 0.0453(5) Uani 1 1 d . . . . .
H15 H 0.553483 0.892407 0.728551 0.054 Uiso 1 1 calc R U . . .

loop_
_atom_site_aniso_label
_atom_site_aniso_U_11
_atom_site_aniso_U_22
_atom_site_aniso_U_33
_atom_site_aniso_U_23
_atom_site_aniso_U_13
_atom_site_aniso_U_12
S1 0.0337(3) 0.0311(3) 0.0287(2) 0.00181(15) 0.00648(17) -0.00688(16)
F1 0.0487(14) 0.0279(14) 0.051(2) -0.0098(14) 0.0084(12) -0.0021(10)
F2 0.0544(15) 0.0456(15) 0.0438(15) 0.0153(12) 0.0198(11) -0.0053(11)
F3 0.0233(17) 0.046(4) 0.076(3) 0.015(2) 0.0092(16) 0.0075(19)
O1 0.0264(12) 0.0445(16) 0.0439(15) 0.0172(13) 0.0020(10) 0.0053(11)
O2 0.0603(18) 0.0309(16) 0.0272(14) -0.0030(12) 0.0158(12) -0.0055(13)
N2 0.0330(14) 0.0286(14) 0.0237(13) 0.0028(11) 0.0084(11) 0.0032(12)
C16 0.025(3) 0.025(2) 0.036(4) 0.004(2) 0.016(2) 0.0016(17)
F4 0.0511(14) 0.0319(13) 0.0335(14) 0.0013(11) 0.0005(10) -0.0040(10)
F5 0.0503(14) 0.0288(12) 0.0376(15) 0.0111(9) 0.0092(10) -0.0043(10)
F6 0.027(2) 0.053(5) 0.076(4) -0.002(3) 0.017(2) 0.002(2)
O3 0.0234(12) 0.0421(16) 0.073(2) 0.0219(15) 0.0103(12) 0.0076(11)
O4 0.070(2) 0.0464(19) 0.0211(14) 0.0090(13) -0.0066(13) -0.0179(16)
C17 0.026(3) 0.035(4) 0.035(4) 0.010(3) 0.012(2) 0.005(2)
N1 0.0331(8) 0.0230(7) 0.0416(9) 0.0052(6) 0.0015(6) -0.0024(6)
C1 0.0207(8) 0.0256(9) 0.0427(10) 0.0046(7) 0.0017(7) -0.0002(6)
C2 0.0203(7) 0.0208(8) 0.0482(11) 0.0047(7) 0.0021(7) -0.0009(6)
C3 0.0216(7) 0.0239(8) 0.0448(10) 0.0027(7) 0.0000(7) -0.0013(6)
C4 0.0509(11) 0.0230(9) 0.0436(10) 0.0028(7) 0.0125(9) -0.0046(8)
C5 0.0722(14) 0.0253(10) 0.0392(11) 0.0025(8) 0.0052(10) 0.0014(9)
C6 0.121(2) 0.0244(10) 0.0401(11) 0.0032(8) 0.0232(13) -0.0012(12)
C7 0.134(3) 0.0267(11) 0.0684(16) -0.0069(11) 0.0629(18) -0.0219(14)
C8 0.0868(19) 0.0367(13) 0.096(2) -0.0153(13) 0.0601(16) -0.0233(12)
C9 0.0538(13) 0.0307(10) 0.0745(15) -0.0035(10) 0.0295(11) -0.0085(9)
C10 0.0412(10) 0.0203(8) 0.0397(10) 0.0036(7) -0.0008(8) 0.0022(7)
C11 0.0378(9) 0.0248(9) 0.0396(10) 0.0034(7) -0.0041(8) -0.0004(7)
C12 0.0456(11) 0.0284(10) 0.0479(11) 0.0018(8) -0.0100(9) -0.0019(8)
C13 0.0766(16) 0.0246(10) 0.0424(12) -0.0012(8) -0.0161(11) 0.0039(10)
C14 0.0929(18) 0.0256(10) 0.0393(11) 0.0019(8) 0.0066(11) 0.0108(11)
C15 0.0640(13) 0.0259(10) 0.0457(11) 0.0048(8) 0.0114(10) 0.0047(9)

loop_
_atom_type_symbol
_atom_type_description
_atom_type_scat_dispersion_real
_atom_type_scat_dispersion_imag
_atom_type_scat_source
C C 0.0181 0.0091 'International Tables Vol C Tables 4.2.6.8 and 6.1.1.4'
H H 0.0000 0.0000 'International Tables Vol C Tables 4.2.6.8 and 6.1.1.4'
F F 0.0727 0.0534 'International Tables Vol C Tables 4.2.6.8 and 6.1.1.4'
N N 0.0311 0.0180 'International Tables Vol C Tables 4.2.6.8 and 6.1.1.4'
O O 0.0492 0.0322 'International Tables Vol C Tables 4.2.6.8 and 6.1.1.4'
S S 0.3331 0.5567 'International Tables Vol C Tables 4.2.6.8 and 6.1.1.4'

loop_
_geom_angle_atom_site_label_1
_geom_angle_atom_site_label_2
_geom_angle_atom_site_label_3
_geom_angle
_geom_angle_site_symmetry_1
_geom_angle_site_symmetry_3
_geom_angle_publ_flag
O1 S1 N2 156.81(14) . 7_556 ?
O1 S1 C16 100.2(3) . . ?
O2 S1 O1 112.86(17) . . ?
O2 S1 N2 122.59(17) . . ?
O2 S1 N2 69.78(17) . 7_556 ?
O2 S1 C16 106.2(3) . . ?
N2 S1 O1 105.95(15) . . ?
N2 S1 N2 58.63(17) . 7_556 ?
N2 S1 C16 106.6(3) . . ?
N2 S1 C16 101.0(3) 7_556 . ?
O3 S1 O4 126.5(2) . . ?
O3 S1 C17 105.7(3) . . ?
O4 S1 C17 104.0(3) . . ?
S1 O2 N2 62.78(14) . 7_556 ?
S1 N2 S1 121.37(17) . 7_556 ?
S1 N2 O2 47.44(12) 7_556 7_556 ?
S1 N2 O2 156.4(2) . 7_556 ?
S1 N2 N2 66.06(18) . 7_556 ?
N2 N2 S1 55.31(17) 7_556 7_556 ?
N2 N2 O2 99.1(2) 7_556 7_556 ?
F1 C16 S1 111.9(5) . . ?
F1 C16 F2 108.5(6) . . ?
F1 C16 F3 108.6(9) . . ?
F2 C16 S1 110.0(5) . . ?
F3 C16 S1 108.2(7) . . ?
F3 C16 F2 109.6(7) . . ?
F4 C17 S1 113.6(5) . . ?
F4 C17 F5 109.3(6) . . ?
F4 C17 F6 107.3(8) . . ?
F5 C17 S1 107.1(5) . . ?
F5 C17 F6 106.1(7) . . ?
F6 C17 S1 113.2(7) . . ?
C1 N1 C4 120.48(15) . . ?
C1 N1 C10 122.42(14) . . ?
C10 N1 C4 117.03(15) . . ?
N1 C1 C2 120.42(15) . . ?
N1 C1 C3 121.45(16) . 5_676 ?
C2 C1 C3 118.12(16) . 5_676 ?
C3 C2 C1 121.11(16) . . ?
C2 C3 C1 120.77(17) . 5_676 ?
C5 C4 N1 119.12(19) . . ?
C9 C4 N1 120.07(18) . . ?
C9 C4 C5 120.79(19) . . ?
C4 C5 C6 119.1(2) . . ?
C7 C6 C5 120.6(2) . . ?
C8 C7 C6 119.8(2) . . ?
C7 C8 C9 121.0(3) . . ?
C4 C9 C8 118.8(2) . . ?
C11 C10 N1 120.73(17) . . ?
C11 C10 C15 120.40(18) . . ?
C15 C10 N1 118.86(18) . . ?
C10 C11 C12 119.1(2) . . ?
C13 C12 C11 120.3(2) . . ?
C14 C13 C12 120.1(2) . . ?
C13 C14 C15 120.3(2) . . ?
C14 C15 C10 119.6(2) . . ?

loop_
_geom_bond_atom_site_label_1
_geom_bond_atom_site_label_2
_geom_bond_distance
_geom_bond_site_symmetry_2
_geom_bond_publ_flag
S1 O1 1.529(2) . ?
S1 O2 1.398(3) . ?
S1 N2 1.688(3) 7_556 ?
S1 N2 1.518(3) . ?
S1 C16 1.839(8) . ?
S1 O3 1.355(3) . ?
S1 O4 1.391(3) . ?
S1 C17 1.824(9) . ?
F1 C16 1.313(8) . ?
F2 C16 1.334(8) . ?
F3 C16 1.328(9) . ?
O2 N2 1.781(4) 7_556 ?
N2 N2 1.576(5) 7_556 ?
F4 C17 1.315(8) . ?
F5 C17 1.328(9) . ?
F6 C17 1.346(9) . ?
N1 C1 1.375(2) . ?
N1 C4 1.438(2) . ?
N1 C10 1.431(2) . ?
C1 C2 1.415(3) . ?
C1 C3 1.418(2) 5_676 ?
C2 C3 1.357(3) . ?
C4 C5 1.388(3) . ?
C4 C9 1.383(3) . ?
C5 C6 1.389(3) . ?
C6 C7 1.376(4) . ?
C7 C8 1.370(4) . ?
C8 C9 1.392(3) . ?
C10 C11 1.389(3) . ?
C10 C15 1.397(3) . ?
C11 C12 1.395(3) . ?
C12 C13 1.387(3) . ?
C13 C14 1.380(4) . ?
C14 C15 1.385(3) . ?
